data_7000733
loop_
_publ_author_name
'L\"u, Jian'
'Gao, Shui-Ying'
'Lin, Jing-Xiang'
'Shi, Lin-Xi'
'Cao, Rong'
'Batten, Stuart R.'

_publ_section_title
;
 Systematic investigation on the coordination chemistry of a sulfonated
 monoazo dye: Ligand-dominated d- and f-block derivatives
;
_journal_issue 11
_journal_name_full 'Dalton Transactions'
_journal_page_first 1944
_journal_page_last 1953
_journal_paper_doi 10.1039/b814774d
_journal_year 2009
_chemical_formula_sum 'C24 H24 Cd N6 O8 S2'
_chemical_formula_weight 700.95
_chemical_name_systematic
;
?
;
_space_group_IT_number 2
_symmetry_cell_setting triclinic
_symmetry_space_group_name_Hall '-P 1'
_symmetry_space_group_name_H-M 'P -1'
_atom_sites_solution_hydrogens geom
_atom_sites_solution_primary direct
_atom_sites_solution_secondary difmap
_audit_creation_method SHELXL-97
_cell_angle_alpha 101.441(6)
_cell_angle_beta 99.923(13)
_cell_angle_gamma 95.931(9)
_cell_formula_units_Z 1
_cell_length_a 5.9899(15)
_cell_length_b 7.103(2)
_cell_length_c 15.529(5)
_cell_measurement_reflns_used 3625
_cell_measurement_temperature 173(2)
_cell_measurement_theta_max 27.47
_cell_measurement_theta_min 2.73
_cell_volume 631.4(3)
_computing_cell_refinement 'CrystalClear (Rigaku Corp., 2000)'
_computing_data_collection 'CrystalClear (Rigaku Corp., 2000)'
_computing_data_reduction 'CrystalClear (Rigaku Corp., 2000)'
_computing_molecular_graphics 'SHELXL-97 (Sheldrick, 1997)'
_computing_publication_material 'SHELXL-97 (Sheldrick, 1997)'
_computing_structure_refinement 'SHELXL-97 (Sheldrick, 1997)'
_computing_structure_solution 'SHELXS-97 (Sheldrick, 1990)'
_diffrn_ambient_temperature 293(2)
_diffrn_measured_fraction_theta_full 0.978
_diffrn_measured_fraction_theta_max 0.978
_diffrn_measurement_device_type
;
Mercury70 (2x2 bin mode)
;
_diffrn_measurement_method dtprofit.ref
_diffrn_radiation_monochromator graphite
_diffrn_radiation_source 'fine-focus sealed tube'
_diffrn_radiation_type MoK\a
_diffrn_radiation_wavelength 0.71073
_diffrn_reflns_av_R_equivalents 0.0158
_diffrn_reflns_av_sigmaI/netI 0.0236
_diffrn_reflns_limit_h_max 7
_diffrn_reflns_limit_h_min -7
_diffrn_reflns_limit_k_max 9
_diffrn_reflns_limit_k_min -9
_diffrn_reflns_limit_l_max 20
_diffrn_reflns_limit_l_min -15
_diffrn_reflns_number 4921
_diffrn_reflns_theta_full 27.47
_diffrn_reflns_theta_max 27.47
_diffrn_reflns_theta_min 2.73
_diffrn_standards_decay_% 0
_diffrn_standards_interval_count 0
_diffrn_standards_interval_time .
_diffrn_standards_number 0
_exptl_absorpt_coefficient_mu 1.094
_exptl_absorpt_correction_T_max 0.803
_exptl_absorpt_correction_T_min 0.769
_exptl_absorpt_correction_type multi-scan
_exptl_crystal_colour brown
_exptl_crystal_density_diffrn 1.822
_exptl_crystal_density_method 'not measured'
_exptl_crystal_description trunk
_exptl_crystal_F_000 346
_exptl_crystal_size_max 0.4
_exptl_crystal_size_mid 0.2
_exptl_crystal_size_min 0.2
_refine_diff_density_max 0.733
_refine_diff_density_min -0.435
_refine_diff_density_rms 0.078
_refine_ls_extinction_coef none
_refine_ls_extinction_method SHELXL
_refine_ls_goodness_of_fit_ref 0.949
_refine_ls_hydrogen_treatment none
_refine_ls_matrix_type full
_refine_ls_number_parameters 370
_refine_ls_number_reflns 3625
_refine_ls_number_restraints 3
_refine_ls_restrained_S_all 0.948
_refine_ls_R_factor_all 0.0253
_refine_ls_R_factor_gt 0.0239
_refine_ls_shift/su_max 0.000
_refine_ls_shift/su_mean 0.000
_refine_ls_structure_factor_coef Fsqd
_refine_ls_weighting_details 'calc w=1/[\s^2^(Fo^2^)+(0.1000P)^2^+0.0000P] where P=(Fo^2^+2Fc^2^)/3'
_refine_ls_weighting_scheme calc
_refine_ls_wR_factor_gt 0.0732
_refine_ls_wR_factor_ref 0.0765
_reflns_number_gt 2708
_reflns_number_total 2834
_reflns_threshold_expression >2sigma(I)
_cod_data_source_file B814774d.txt
_cod_data_source_block Compd3e
_cod_original_sg_symbol_H-M P-1
_cod_database_code 7000733

loop_
_symmetry_equiv_pos_as_xyz
'x, y, z'
'-x, -y, -z'

loop_
_atom_site_label
_atom_site_type_symbol
_atom_site_fract_x
_atom_site_fract_y
_atom_site_fract_z
_atom_site_U_iso_or_equiv
_atom_site_adp_type
_atom_site_occupancy
_atom_site_symmetry_multiplicity
_atom_site_calc_flag
_atom_site_refinement_flags
_atom_site_disorder_assembly
_atom_site_disorder_group
Cd1 Cd 0.5000 0.5000 0.0000 0.01957(11) Uani 1 2 d S . .
S1 S 0.32088(9) 0.21808(7) 0.14287(3) 0.02056(13) Uani 1 1 d . . .
O1 O 0.0736(3) 0.1801(3) 0.12900(12) 0.0374(4) Uani 1 1 d . . .
O1W O 0.7879(3) 0.3005(2) -0.00080(11) 0.0286(3) Uani 1 1 d . . .
O2 O 0.4193(3) 0.0592(3) 0.09617(12) 0.0387(4) Uani 1 1 d . . .
O3 O 0.4020(3) 0.4028(2) 0.12288(10) 0.0283(3) Uani 1 1 d . . .
N1 N 1.2441(3) 0.2382(3) 0.90726(12) 0.0246(4) Uani 1 1 d . . .
N2 N 0.8887(3) 0.2474(3) 0.54820(12) 0.0273(4) Uani 1 1 d . . .
N3 N 0.6816(3) 0.2637(3) 0.52889(13) 0.0290(4) Uani 1 1 d . . .
C1 C 1.1540(3) 0.2443(3) 0.81623(13) 0.0214(4) Uani 1 1 d . . .
C2 C 0.9458(4) 0.3122(3) 0.79548(14) 0.0255(4) Uani 1 1 d . . .
H2A H 0.8664 0.3565 0.8418 0.031 Uiso 1 1 calc R . .
C3 C 0.8541(4) 0.3157(3) 0.70804(15) 0.0252(4) Uani 1 1 d . . .
H3A H 0.7115 0.3614 0.6943 0.030 Uiso 1 1 calc R . .
C4 C 0.9703(4) 0.2524(3) 0.64005(14) 0.0238(4) Uani 1 1 d . . .
C5 C 1.1844(4) 0.1930(3) 0.66147(15) 0.0277(4) Uani 1 1 d . . .
H5A H 1.2682 0.1561 0.6157 0.033 Uiso 1 1 calc R . .
C6 C 1.2748(4) 0.1876(3) 0.74889(15) 0.0265(4) Uani 1 1 d . . .
H6A H 1.4193 0.1452 0.7630 0.032 Uiso 1 1 calc R . .
C7 C 0.6047(4) 0.2623(3) 0.43668(14) 0.0250(4) Uani 1 1 d . . .
C8 C 0.3692(4) 0.2072(4) 0.40356(15) 0.0295(5) Uani 1 1 d . . .
H8A H 0.2701 0.1794 0.4424 0.035 Uiso 1 1 calc R . .
C9 C 0.2817(4) 0.1936(4) 0.31310(15) 0.0272(4) Uani 1 1 d . . .
H9A H 0.1236 0.1508 0.2891 0.033 Uiso 1 1 calc R . .
C10 C 0.4272(4) 0.2430(3) 0.25850(13) 0.0205(4) Uani 1 1 d . . .
C11 C 0.6586(4) 0.3058(3) 0.29229(15) 0.0271(4) Uani 1 1 d . . .
H11A H 0.7558 0.3420 0.2542 0.032 Uiso 1 1 calc R . .
C12 C 0.7467(4) 0.3154(3) 0.38120(15) 0.0277(5) Uani 1 1 d . . .
H12A H 0.9051 0.3584 0.4046 0.033 Uiso 1 1 calc R . .

loop_
_atom_site_aniso_label
_atom_site_aniso_U_11
_atom_site_aniso_U_22
_atom_site_aniso_U_33
_atom_site_aniso_U_23
_atom_site_aniso_U_13
_atom_site_aniso_U_12
Cd1 0.02274(15) 0.02065(14) 0.01431(14) 0.00447(9) 0.00095(9) 0.00189(9)
S1 0.0250(3) 0.0212(3) 0.0142(2) 0.00528(19) -0.00072(19) 0.0028(2)
O1 0.0246(8) 0.0556(12) 0.0303(9) 0.0199(8) -0.0062(7) -0.0028(8)
O1W 0.0269(8) 0.0312(8) 0.0282(8) 0.0089(7) 0.0015(6) 0.0090(6)
O2 0.0542(12) 0.0293(9) 0.0275(9) -0.0025(7) 0.0011(8) 0.0119(8)
O3 0.0409(9) 0.0264(8) 0.0206(7) 0.0110(6) 0.0087(7) 0.0032(7)
N1 0.0275(9) 0.0255(9) 0.0173(8) 0.0065(7) -0.0030(7) -0.0023(7)
N2 0.0308(10) 0.0301(9) 0.0193(9) 0.0068(7) -0.0003(7) 0.0026(8)
N3 0.0296(10) 0.0359(10) 0.0200(9) 0.0086(8) -0.0013(7) 0.0032(8)
C1 0.0228(10) 0.0195(9) 0.0182(9) 0.0040(7) -0.0032(7) -0.0006(7)
C2 0.0251(10) 0.0293(11) 0.0211(10) 0.0032(8) 0.0036(8) 0.0062(8)
C3 0.0213(10) 0.0289(10) 0.0242(10) 0.0065(8) -0.0001(8) 0.0053(8)
C4 0.0266(10) 0.0240(10) 0.0191(9) 0.0057(8) -0.0001(8) 0.0015(8)
C5 0.0285(11) 0.0330(11) 0.0218(10) 0.0036(9) 0.0060(8) 0.0079(9)
C6 0.0235(10) 0.0291(11) 0.0253(11) 0.0053(8) -0.0005(8) 0.0066(8)
C7 0.0288(11) 0.0255(10) 0.0192(10) 0.0061(8) -0.0007(8) 0.0032(8)
C8 0.0272(11) 0.0411(13) 0.0218(11) 0.0119(9) 0.0053(9) 0.0014(9)
C9 0.0223(10) 0.0357(12) 0.0220(10) 0.0089(9) -0.0005(8) 0.0003(9)
C10 0.0250(10) 0.0193(9) 0.0163(9) 0.0053(7) -0.0001(7) 0.0032(7)
C11 0.0241(11) 0.0327(11) 0.0241(10) 0.0106(9) 0.0027(8) -0.0022(8)
C12 0.0215(10) 0.0334(11) 0.0250(11) 0.0094(9) -0.0032(8) -0.0034(8)

loop_
_atom_type_symbol
_atom_type_description
_atom_type_scat_dispersion_real
_atom_type_scat_dispersion_imag
_atom_type_scat_source
C C 0.0033 0.0016 'International Tables Vol C Tables 4.2.6.8 and 6.1.1.4'
H H 0.0000 0.0000 'International Tables Vol C Tables 4.2.6.8 and 6.1.1.4'
Cd Cd -0.8075 1.2024 'International Tables Vol C Tables 4.2.6.8 and 6.1.1.4'
N N 0.0061 0.0033 'International Tables Vol C Tables 4.2.6.8 and 6.1.1.4'
O O 0.0106 0.0060 'International Tables Vol C Tables 4.2.6.8 and 6.1.1.4'
S S 0.1246 0.1234 'International Tables Vol C Tables 4.2.6.8 and 6.1.1.4'

loop_
_geom_angle_atom_site_label_1
_geom_angle_atom_site_label_2
_geom_angle_atom_site_label_3
_geom_angle
_geom_angle_site_symmetry_1
_geom_angle_site_symmetry_3
_geom_angle_publ_flag
O3 Cd1 O3 180.00(7) . 2_665 ?
O3 Cd1 N1 90.84(6) . 2_766 ?
O3 Cd1 N1 89.16(6) 2_665 2_766 ?
O3 Cd1 N1 89.16(6) . 1_454 ?
O3 Cd1 N1 90.84(6) 2_665 1_454 ?
N1 Cd1 N1 180.0 2_766 1_454 ?
O3 Cd1 O1W 90.58(6) . . ?
O3 Cd1 O1W 89.42(6) 2_665 . ?
N1 Cd1 O1W 91.38(6) 2_766 . ?
N1 Cd1 O1W 88.62(6) 1_454 . ?
O3 Cd1 O1W 89.42(6) . 2_665 ?
O3 Cd1 O1W 90.58(6) 2_665 2_665 ?
N1 Cd1 O1W 88.62(6) 2_766 2_665 ?
N1 Cd1 O1W 91.38(6) 1_454 2_665 ?
O1W Cd1 O1W 180.0 . 2_665 ?
O1 S1 O2 112.92(12) . . ?
O1 S1 O3 112.63(11) . . ?
O2 S1 O3 111.60(11) . . ?
O1 S1 C10 106.99(10) . . ?
O2 S1 C10 106.74(10) . . ?
O3 S1 C10 105.37(10) . . ?
S1 O3 Cd1 135.57(10) . . ?
C1 N1 Cd1 119.83(13) . 1_656 ?
N3 N2 C4 114.41(19) . . ?
N2 N3 C7 113.43(19) . . ?
C6 C1 C2 119.67(19) . . ?
C6 C1 N1 120.73(19) . . ?
C2 C1 N1 119.59(19) . . ?
C3 C2 C1 120.4(2) . . ?
C3 C2 H2A 119.8 . . ?
C1 C2 H2A 119.8 . . ?
C2 C3 C4 120.05(19) . . ?
C2 C3 H3A 120.0 . . ?
C4 C3 H3A 120.0 . . ?
C3 C4 C5 119.5(2) . . ?
C3 C4 N2 124.3(2) . . ?
C5 C4 N2 116.24(19) . . ?
C6 C5 C4 120.4(2) . . ?
C6 C5 H5A 119.8 . . ?
C4 C5 H5A 119.8 . . ?
C5 C6 C1 119.9(2) . . ?
C5 C6 H6A 120.1 . . ?
C1 C6 H6A 120.1 . . ?
C12 C7 C8 120.2(2) . . ?
C12 C7 N3 123.9(2) . . ?
C8 C7 N3 115.8(2) . . ?
C9 C8 C7 119.4(2) . . ?
C9 C8 H8A 120.3 . . ?
C7 C8 H8A 120.3 . . ?
C10 C9 C8 119.4(2) . . ?
C10 C9 H9A 120.3 . . ?
C8 C9 H9A 120.3 . . ?
C9 C10 C11 121.1(2) . . ?
C9 C10 S1 119.88(16) . . ?
C11 C10 S1 118.95(16) . . ?
C12 C11 C10 119.7(2) . . ?
C12 C11 H11A 120.2 . . ?
C10 C11 H11A 120.2 . . ?
C11 C12 C7 120.1(2) . . ?
C11 C12 H12A 120.0 . . ?
C7 C12 H12A 120.0 . . ?

loop_
_geom_bond_atom_site_label_1
_geom_bond_atom_site_label_2
_geom_bond_distance
_geom_bond_site_symmetry_2
_geom_bond_publ_flag
Cd1 O3 2.2995(16) . ?
Cd1 O3 2.2995(16) 2_665 ?
Cd1 N1 2.3389(19) 2_766 ?
Cd1 N1 2.3389(19) 1_454 ?
Cd1 O1W 2.3427(16) . ?
Cd1 O1W 2.3427(16) 2_665 ?
S1 O1 1.4485(18) . ?
S1 O2 1.4514(17) . ?
S1 O3 1.4613(16) . ?
S1 C10 1.766(2) . ?
N1 C1 1.435(3) . ?
N1 Cd1 2.3389(18) 1_656 ?
N2 N3 1.248(3) . ?
N2 C4 1.418(3) . ?
N3 C7 1.424(3) . ?
C1 C6 1.391(3) . ?
C1 C2 1.392(3) . ?
C2 C3 1.380(3) . ?
C2 H2A 0.9500 . ?
C3 C4 1.390(3) . ?
C3 H3A 0.9500 . ?
C4 C5 1.398(3) . ?
C5 C6 1.382(3) . ?
C5 H5A 0.9500 . ?
C6 H6A 0.9500 . ?
C7 C12 1.387(3) . ?
C7 C8 1.401(3) . ?
C8 C9 1.392(3) . ?
C8 H8A 0.9500 . ?
C9 C10 1.382(3) . ?
C9 H9A 0.9500 . ?
C10 C11 1.387(3) . ?
C11 C12 1.376(3) . ?
C11 H11A 0.9500 . ?
C12 H12A 0.9500 . ?
